data_1544498
loop_
_publ_author_name
'Iwata, T.'
'Hattori, E.'
'Sugiura, K.'
'Hashimoto, S.'
'Nakano, H.'
'Fukuda, K.'

_publ_section_title
;
 Syntheses and crystal structures of Si-bearing layered carbides ZrAl8C7
 and ZrAl4C4
;
_journal_name_full 'Journal of the Ceramic Society of Japan'
_journal_page_first 37
_journal_page_last 41
_journal_volume 117
_journal_year 2009
_chemical_formula_sum 'C7 Al7.52 Si0.48 Zr'
_chemical_name_common (ZrC)[Al0.94Si0.06]8C6
_space_group_IT_number 166
_space_group_name_H-M_alt 'R -3 m'
_symmetry_space_group_name_Hall '-R 3 2"'
_symmetry_space_group_name_H-M 'R -3 m :H'
_cell_angle_alpha 90
_cell_angle_beta 90
_cell_angle_gamma 120
_cell_formula_units_Z 3
_cell_length_a 3.32214(3)
_cell_length_b 3.32214(3)
_cell_length_c 57.8236(5)
_cell_volume 552.677(9)
_cod_data_source_file ZrAl8C7.cif
_cod_data_source_block ZrAl7.52Si0.48C7
_cod_original_formula_sum 'Zr Al7.52 Si0.48 C7'
_cod_database_code 1544498

loop_
_space_group_symop_operation_xyz
'x, y, z'
'-x, -y, -z'
'-y, x-y, z'
'y, -x+y, -z'
'-x+y, -x, z'
'x-y, x, -z'
'y, x, -z'
'-y, -x, z'
'x-y, -y, -z'
'-x+y, y, z'
'-x, -x+y, -z'
'x, x-y, z'
'x+2/3, y+1/3, z+1/3'
'-x+2/3, -y+1/3, -z+1/3'
'-y+2/3, x-y+1/3, z+1/3'
'y+2/3, -x+y+1/3, -z+1/3'
'-x+y+2/3, -x+1/3, z+1/3'
'x-y+2/3, x+1/3, -z+1/3'
'y+2/3, x+1/3, -z+1/3'
'-y+2/3, -x+1/3, z+1/3'
'x-y+2/3, -y+1/3, -z+1/3'
'-x+y+2/3, y+1/3, z+1/3'
'-x+2/3, -x+y+1/3, -z+1/3'
'x+2/3, x-y+1/3, z+1/3'
'x+1/3, y+2/3, z+2/3'
'-x+1/3, -y+2/3, -z+2/3'
'-y+1/3, x-y+2/3, z+2/3'
'y+1/3, -x+y+2/3, -z+2/3'
'-x+y+1/3, -x+2/3, z+2/3'
'x-y+1/3, x+2/3, -z+2/3'
'y+1/3, x+2/3, -z+2/3'
'-y+1/3, -x+2/3, z+2/3'
'x-y+1/3, -y+2/3, -z+2/3'
'-x+y+1/3, y+2/3, z+2/3'
'-x+1/3, -x+y+2/3, -z+2/3'
'x+1/3, x-y+2/3, z+2/3'

loop_
_atom_site_label
_atom_site_occupancy
_atom_site_fract_x
_atom_site_fract_y
_atom_site_fract_z
_atom_site_adp_type
_atom_site_B_iso_or_equiv
_atom_site_type_symbol
Zr 1.0 0.000000 0.000000 0.500000 Biso 0.630000 Zr
T1 0.9400 0.000000 0.000000 0.05647(3) Biso 0.460000 Al
T1 0.0600 0.000000 0.000000 0.05647(3) Biso 0.460000 Si
T2 0.9400 0.000000 0.000000 0.12772(4) Biso 0.410000 Al
T2 0.0600 0.000000 0.000000 0.12772(4) Biso 0.410000 Si
T3 0.9400 0.000000 0.000000 0.24448(3) Biso 0.540000 Al
T3 0.0600 0.000000 0.000000 0.24448(3) Biso 0.540000 Si
T4 0.9400 0.000000 0.000000 0.31628(3) Biso 0.500000 Al
T4 0.0600 0.000000 0.000000 0.31628(3) Biso 0.500000 Si
C1 1.0 0.000000 0.000000 0.000000 Biso 0.500000 C
C2 1.0 0.000000 0.000000 0.09330(10) Biso 0.500000 C
C3 1.0 0.000000 0.000000 0.19092(9) Biso 0.500000 C
C4 1.0 0.000000 0.000000 0.28286(9) Biso 0.500000 C
